data_7000838
loop_
_publ_author_name
'Hitchcock, Peter B.'
'Khvostov, Alexei V.'
'Lappert, Michael F.'
'Protchenko, Andrey V.'

_publ_section_title
;
 Heteroleptic ytterbium(ii) complexes supported by a bulky
 \b-diketiminato ligand
;
_journal_issue 13
_journal_name_full 'Dalton Transactions'
_journal_page_first 2383
_journal_page_last 2391
_journal_paper_doi 10.1039/b818969b
_journal_year 2009
_chemical_compound_source 'synthesis as described'
_chemical_formula_moiety 'C45 H67 N3 O Yb, C6 H6'
_chemical_formula_sum 'C51 H73 N3 O Yb'
_chemical_formula_weight 917.16
_chemical_name_systematic
;
?
;
_space_group_IT_number 2
_symmetry_cell_setting triclinic
_symmetry_Int_Tables_number 2
_symmetry_space_group_name_Hall '-P 1'
_symmetry_space_group_name_H-M 'P -1'
_atom_sites_solution_hydrogens geom
_atom_sites_solution_primary direct
_atom_sites_solution_secondary difmap
_audit_conform_dict_location ftp://ftp.iucr.org/pub/cif_core.dic
_audit_conform_dict_name cif_core.dic
_audit_conform_dict_version 2.2
_audit_creation_date 2003-04-14T10:56:34-00:00
_audit_creation_method 'WinGX routine CIF_UPDATE'
_cell_angle_alpha 79.262(1)
_cell_angle_beta 80.762(1)
_cell_angle_gamma 76.620(1)
_cell_formula_units_Z 2
_cell_length_a 10.1873(1)
_cell_length_b 12.2671(1)
_cell_length_c 20.0249(2)
_cell_measurement_reflns_used 41437
_cell_measurement_temperature 173(2)
_cell_measurement_theta_max 27.485
_cell_measurement_theta_min 3.705
_cell_measurement_wavelength 0.71073
_cell_volume 2373.81(4)
_computing_cell_refinement 'HKL Scalepack (Otwinowski & Minor 1997)'
_computing_data_collection 'Collect (Nonius BV, 1997-2000)'
_computing_data_reduction 'HKL Denzo and Scalepack (Otwinowski & Minor 1997)'
_computing_molecular_graphics 'Ortep-3 for Windows (Farrugia, 1997)'
_computing_publication_material 'WinGX publication routines (Farrugia, 1999)'
_computing_structure_refinement 'SHELXL-97 (Sheldrick, 1997)'
_computing_structure_solution 'SHELXS-97 (Sheldrick, 1997)'
_diffrn_ambient_temperature 173(2)
_diffrn_detector 'CCD plate'
_diffrn_measured_fraction_theta_full 0.992
_diffrn_measured_fraction_theta_max 0.992
_diffrn_measurement_device '95mm CCD camera on \k-goniostat'
_diffrn_measurement_device_type KappaCCD
_diffrn_measurement_method 'CCD rotation images, thick slices'
_diffrn_orient_matrix_type 'by Nonius Collect from scalepack cell'
_diffrn_orient_matrix_UB_11 0.733132E-1
_diffrn_orient_matrix_UB_12 0.293178E-1
_diffrn_orient_matrix_UB_13 0.142733E-1
_diffrn_orient_matrix_UB_21 -0.660032E-1
_diffrn_orient_matrix_UB_22 0.722037E-1
_diffrn_orient_matrix_UB_23 0.7416E-2
_diffrn_orient_matrix_UB_31 -0.246092E-1
_diffrn_orient_matrix_UB_32 -0.334968E-1
_diffrn_orient_matrix_UB_33 0.486243E-1
_diffrn_radiation_monochromator graphite
_diffrn_radiation_probe x-ray
_diffrn_radiation_type MoK\a
_diffrn_radiation_wavelength 0.71073
_diffrn_reflns_av_R_equivalents 0.0555
_diffrn_reflns_av_unetI/netI 0.0352
_diffrn_reflns_limit_h_max 13
_diffrn_reflns_limit_h_min -13
_diffrn_reflns_limit_k_max 15
_diffrn_reflns_limit_k_min -15
_diffrn_reflns_limit_l_max 25
_diffrn_reflns_limit_l_min -25
_diffrn_reflns_number 46538
_diffrn_reflns_theta_full 27.49
_diffrn_reflns_theta_max 27.49
_diffrn_reflns_theta_min 3.75
_diffrn_source 'Enraf Nonius FR590'
_exptl_absorpt_coefficient_mu 2.007
_exptl_absorpt_correction_T_max 0.7422
_exptl_absorpt_correction_T_min 0.6231
_exptl_absorpt_correction_type multi-scan
_exptl_absorpt_process_details
;
[c.f. r.h. blessing, acta cryst. (1995), a51, 33-38]
;
_exptl_crystal_colour black
_exptl_crystal_density_diffrn 1.283
_exptl_crystal_density_method 'not measured'
_exptl_crystal_description prism
_exptl_crystal_F_000 956
_exptl_crystal_size_max 0.2
_exptl_crystal_size_mid 0.2
_exptl_crystal_size_min 0.15
_refine_diff_density_max 0.839
_refine_diff_density_min -0.866
_refine_diff_density_rms 0.068
_refine_ls_extinction_method none
_refine_ls_goodness_of_fit_ref 1.018
_refine_ls_hydrogen_treatment mixed
_refine_ls_matrix_type full
_refine_ls_number_parameters 538
_refine_ls_number_reflns 10787
_refine_ls_number_restraints 0
_refine_ls_restrained_S_all 1.018
_refine_ls_R_factor_all 0.0275
_refine_ls_R_factor_gt 0.0235
_refine_ls_shift/su_max 0.002
_refine_ls_shift/su_mean 0
_refine_ls_structure_factor_coef Fsqd
_refine_ls_weighting_details 'calc w=1/[\s^2^(Fo^2^)+(0.0247P)^2^+1.4580P] where P=(Fo^2^+2Fc^2^)/3'
_refine_ls_weighting_scheme calc
_refine_ls_wR_factor_gt 0.0564
_refine_ls_wR_factor_ref 0.0582
_reflns_number_gt 9950
_reflns_number_total 10787
_reflns_threshold_expression >2sigma(I)
_cod_data_source_file b818969b.txt
_cod_data_source_block (5)-apr1503
_cod_original_sg_symbol_H-M P-1
_cod_database_code 7000838

loop_
_symmetry_equiv_pos_as_xyz
'x, y, z'
'-x, -y, -z'

loop_
_atom_site_label
_atom_site_type_symbol
_atom_site_fract_x
_atom_site_fract_y
_atom_site_fract_z
_atom_site_U_iso_or_equiv
_atom_site_adp_type
_atom_site_occupancy
_atom_site_symmetry_multiplicity
_atom_site_calc_flag
_atom_site_refinement_flags
_atom_site_disorder_assembly
_atom_site_disorder_group
Yb Yb 0.140379(9) 0.278441(7) 0.229887(4) 0.02318(4) Uani 1 1 d . C .
O O -0.09794(15) 0.34671(14) 0.22202(8) 0.0319(3) Uani 1 1 d . . .
N1 N 0.19094(19) 0.14178(16) 0.15414(9) 0.0279(4) Uani 1 1 d . . .
N2 N 0.1419(2) 0.11345(16) 0.31047(9) 0.0305(4) Uani 1 1 d . . .
N3 N 0.2748(2) 0.36345(18) 0.27914(10) 0.0321(4) Uani 1 1 d . . .
H3N H 0.271(3) 0.335(2) 0.3185(15) 0.039(8) Uiso 1 1 d . . .
C1 C 0.1536(3) 0.0426(2) 0.16918(11) 0.0335(5) Uani 1 1 d . C .
C2 C 0.1044(3) -0.0061(2) 0.23509(12) 0.0413(6) Uani 1 1 d . . .
H2 H 0.0625 -0.068 0.2359 0.05 Uiso 1 1 calc R C .
C3 C 0.1066(3) 0.0215(2) 0.30004(12) 0.0359(5) Uani 1 1 d . C .
C4 C 0.1629(4) -0.0297(2) 0.11376(13) 0.0507(7) Uani 1 1 d . . .
H4A H 0.1978 0.0095 0.0696 0.076 Uiso 0.5 1 calc PR C .
H4B H 0.0725 -0.0421 0.111 0.076 Uiso 0.5 1 calc PR . .
H4C H 0.2246 -0.1029 0.125 0.076 Uiso 0.5 1 calc PR . .
H4D H 0.1321 -0.0999 0.1342 0.076 Uiso 0.5 1 calc PR . .
H4E H 0.2574 -0.0482 0.0927 0.076 Uiso 0.5 1 calc PR . .
H4F H 0.1054 0.0125 0.0787 0.076 Uiso 0.5 1 calc PR . .
C5 C 0.0652(4) -0.0643(3) 0.36011(13) 0.0556(8) Uani 1 1 d . . .
H5A H 0.0695 -0.0387 0.4031 0.083 Uiso 0.5 1 calc PR C .
H5B H 0.1272 -0.1381 0.3578 0.083 Uiso 0.5 1 calc PR . .
H5C H -0.0279 -0.0717 0.3582 0.083 Uiso 0.5 1 calc PR . .
H5D H 0.043 -0.1269 0.343 0.083 Uiso 0.5 1 calc PR . .
H5E H -0.0146 -0.0276 0.3883 0.083 Uiso 0.5 1 calc PR . .
H5F H 0.1404 -0.094 0.3878 0.083 Uiso 0.5 1 calc PR . .
C6 C 0.2457(2) 0.18210(19) 0.08583(11) 0.0295(5) Uani 1 1 d . C .
C7 C 0.3871(3) 0.1772(2) 0.07220(13) 0.0363(5) Uani 1 1 d . . .
C8 C 0.4396(3) 0.2255(2) 0.00771(15) 0.0467(7) Uani 1 1 d . C .
H8 H 0.5347 0.2218 -0.0023 0.056 Uiso 1 1 calc R . .
C9 C 0.3565(3) 0.2784(3) -0.04168(14) 0.0492(7) Uani 1 1 d . . .
H9 H 0.3941 0.3119 -0.085 0.059 Uiso 1 1 calc R C .
C10 C 0.2184(3) 0.2828(2) -0.02824(12) 0.0410(6) Uani 1 1 d . C .
H10 H 0.1616 0.3195 -0.0626 0.049 Uiso 1 1 calc R . .
C11 C 0.1607(2) 0.2340(2) 0.03520(11) 0.0326(5) Uani 1 1 d . . .
C12 C 0.4799(3) 0.1177(3) 0.12617(16) 0.0504(7) Uani 1 1 d . C .
H12 H 0.4256 0.1321 0.1711 0.06 Uiso 1 1 calc R . .
C13 C 0.6040(4) 0.1645(4) 0.1228(2) 0.0860(13) Uani 1 1 d . . .
H13C H 0.6486 0.1317 0.164 0.129 Uiso 1 1 calc R C .
H13B H 0.5781 0.2471 0.1201 0.129 Uiso 1 1 calc R . .
H13A H 0.6666 0.1454 0.0822 0.129 Uiso 1 1 calc R . .
C14 C 0.5118(5) -0.0075(4) 0.1294(3) 0.1111(19) Uani 1 1 d . . .
H14C H 0.5716 -0.0276 0.0881 0.167 Uiso 1 1 calc R C .
H14B H 0.4273 -0.0344 0.1322 0.167 Uiso 1 1 calc R . .
H14A H 0.5574 -0.0431 0.1699 0.167 Uiso 1 1 calc R . .
C15 C 0.0085(3) 0.2375(2) 0.04614(12) 0.0358(5) Uani 1 1 d . C .
H15 H -0.0138 0.1932 0.0921 0.043 Uiso 1 1 calc R . .
C16 C -0.0745(3) 0.3590(2) 0.04518(14) 0.0438(6) Uani 1 1 d . . .
H16C H -0.0517 0.3923 0.0816 0.066 Uiso 1 1 calc R C .
H16B H -0.1716 0.3579 0.0527 0.066 Uiso 1 1 calc R . .
H16A H -0.0531 0.4044 0.0007 0.066 Uiso 1 1 calc R . .
C17 C -0.0331(3) 0.1825(3) -0.00817(14) 0.0492(7) Uani 1 1 d . . .
H17C H -0.0103 0.2238 -0.0538 0.074 Uiso 1 1 calc R C .
H17B H -0.1313 0.1855 0.0002 0.074 Uiso 1 1 calc R . .
H17A H 0.0157 0.1033 -0.0055 0.074 Uiso 1 1 calc R . .
C18 C 0.1665(2) 0.12350(19) 0.37768(11) 0.0313(5) Uani 1 1 d . C .
C19 C 0.2994(3) 0.0857(2) 0.39536(12) 0.0415(6) Uani 1 1 d . . .
C20 C 0.3256(3) 0.1040(2) 0.45817(13) 0.0465(7) Uani 1 1 d . C .
H20 H 0.4152 0.0788 0.4705 0.056 Uiso 1 1 calc R . .
C21 C 0.2248(3) 0.1575(2) 0.50278(12) 0.0436(6) Uani 1 1 d . . .
H21 H 0.2447 0.1685 0.5455 0.052 Uiso 1 1 calc R C .
C22 C 0.0955(3) 0.1949(2) 0.48504(12) 0.0380(6) Uani 1 1 d . C .
H22 H 0.0262 0.2323 0.5158 0.046 Uiso 1 1 calc R . .
C23 C 0.0636(3) 0.1790(2) 0.42250(11) 0.0325(5) Uani 1 1 d . . .
C24 C 0.4123(3) 0.0224(3) 0.34865(16) 0.0641(10) Uani 1 1 d . C .
H24 H 0.3796 0.0305 0.3031 0.077 Uiso 1 1 calc R . .
C25 C 0.5398(4) 0.0698(4) 0.3377(2) 0.0949(15) Uani 1 1 d . . .
H25C H 0.5194 0.1497 0.3169 0.142 Uiso 1 1 calc R C .
H25B H 0.6097 0.0269 0.3074 0.142 Uiso 1 1 calc R . .
H25A H 0.5729 0.0634 0.3819 0.142 Uiso 1 1 calc R . .
C26 C 0.4445(5) -0.1038(4) 0.3779(3) 0.1057(17) Uani 1 1 d . . .
H26C H 0.4756 -0.1136 0.4229 0.159 Uiso 1 1 calc R C .
H26B H 0.5161 -0.1438 0.3469 0.159 Uiso 1 1 calc R . .
H26A H 0.3625 -0.1349 0.3826 0.159 Uiso 1 1 calc R . .
C27 C -0.0799(3) 0.2253(2) 0.40418(13) 0.0417(6) Uani 1 1 d . C .
H27 H -0.0848 0.201 0.3598 0.05 Uiso 1 1 calc R . .
C28 C -0.1097(3) 0.3542(3) 0.39326(16) 0.0580(8) Uani 1 1 d . . .
H28C H -0.1019 0.3803 0.4355 0.087 Uiso 1 1 calc R C .
H28B H -0.2021 0.3834 0.381 0.087 Uiso 1 1 calc R . .
H28A H -0.0444 0.3818 0.3562 0.087 Uiso 1 1 calc R . .
C29 C -0.1876(3) 0.1797(3) 0.45777(17) 0.0657(9) Uani 1 1 d . . .
H29C H -0.1697 0.0968 0.4621 0.099 Uiso 1 1 calc R C .
H29B H -0.2779 0.2118 0.4434 0.099 Uiso 1 1 calc R . .
H29A H -0.1839 0.2012 0.5021 0.099 Uiso 1 1 calc R . .
C30 C 0.3104(2) 0.46648(19) 0.27128(11) 0.0262(4) Uani 1 1 d . B .
C31 C 0.3251(2) 0.52930(19) 0.20388(11) 0.0272(4) Uani 1 1 d . . .
C32 C 0.3504(2) 0.6380(2) 0.19394(13) 0.0341(5) Uani 1 1 d . C .
H32 H 0.3576 0.6793 0.1489 0.041 Uiso 1 1 calc R . .
C33 C 0.3656(2) 0.6876(2) 0.24825(15) 0.0410(6) Uani 1 1 d . . .
H33 H 0.3804 0.7629 0.241 0.049 Uiso 1 1 calc R C .
C34 C 0.3586(2) 0.6254(2) 0.31309(14) 0.0406(6) Uani 1 1 d . B .
H34 H 0.3719 0.6583 0.3502 0.049 Uiso 1 1 calc R . .
C35 C 0.3330(2) 0.5165(2) 0.32631(12) 0.0341(5) Uani 1 1 d . . .
C36 C 0.3073(2) 0.4756(2) 0.14462(11) 0.0310(5) Uani 1 1 d . C .
H36 H 0.339 0.3918 0.1569 0.037 Uiso 1 1 calc R . .
C37 C 0.3871(3) 0.5120(3) 0.07633(14) 0.0540(8) Uani 1 1 d . . .
H37C H 0.3591 0.5942 0.0628 0.081 Uiso 1 1 calc R C .
H37B H 0.3691 0.4729 0.0414 0.081 Uiso 1 1 calc R . .
H37A H 0.4845 0.4925 0.0808 0.081 Uiso 1 1 calc R . .
C38 C 0.1558(3) 0.4976(2) 0.13629(13) 0.0371(5) Uani 1 1 d . . .
H38A H 0.1447 0.4628 0.0979 0.056 Uiso 1 1 calc R C .
H38B H 0.1197 0.5796 0.1273 0.056 Uiso 1 1 calc R . .
H38C H 0.1062 0.4646 0.1784 0.056 Uiso 1 1 calc R . .
C42 C -0.1742(2) 0.4637(2) 0.21786(14) 0.0375(5) Uani 1 1 d . C .
H42B H -0.1517 0.5075 0.1723 0.045 Uiso 1 1 calc R A 1
H42A H -0.1526 0.5008 0.2534 0.045 Uiso 1 1 calc R A 1
C46 C -0.0123(3) 0.6815(3) 0.2895(2) 0.0566(8) Uani 1 1 d . . .
H46 H 0.0799 0.663 0.2981 0.068 Uiso 1 1 calc R . .
C47 C -0.1112(4) 0.6561(3) 0.34054(17) 0.0624(9) Uani 1 1 d . . .
H47 H -0.0888 0.6215 0.385 0.075 Uiso 1 1 calc R . .
C48 C -0.2474(4) 0.6817(3) 0.3266(2) 0.0688(11) Uani 1 1 d . . .
H48 H -0.3182 0.6638 0.3611 0.083 Uiso 1 1 calc R . .
C49 C -0.2752(3) 0.7334(3) 0.2618(2) 0.0652(10) Uani 1 1 d . . .
H49 H -0.3662 0.7513 0.2513 0.078 Uiso 1 1 calc R . .
C50 C -0.1734(4) 0.7591(3) 0.21272(18) 0.0606(8) Uani 1 1 d . . .
H50 H -0.1935 0.7958 0.1683 0.073 Uiso 1 1 calc R . .
C51 C -0.0440(3) 0.7325(3) 0.22717(19) 0.0578(8) Uani 1 1 d . . .
H51 H 0.0264 0.7503 0.1924 0.069 Uiso 1 1 calc R . .
C39 C 0.3234(3) 0.4511(3) 0.39890(13) 0.0469(7) Uani 0.528(6) 1 d P B 1
H39 H 0.3481 0.3684 0.3956 0.056 Uiso 0.528(6) 1 calc PR B 1
C40 C 0.4329(7) 0.4779(7) 0.4407(3) 0.071(2) Uani 0.528(6) 1 d P B 1
H40A H 0.5239 0.4615 0.4152 0.107 Uiso 0.528(6) 1 calc PR B 1
H40B H 0.4321 0.4304 0.4859 0.107 Uiso 0.528(6) 1 calc PR B 1
H40C H 0.409 0.5581 0.4464 0.107 Uiso 0.528(6) 1 calc PR B 1
C41 C 0.1896(6) 0.4740(6) 0.4345(3) 0.0562(17) Uani 0.528(6) 1 d P B 1
H41A H 0.1886 0.4302 0.4808 0.084 Uiso 0.528(6) 1 calc PR B 1
H41B H 0.1264 0.4523 0.4098 0.084 Uiso 0.528(6) 1 calc PR B 1
H41C H 0.1617 0.5551 0.4375 0.084 Uiso 0.528(6) 1 calc PR B 1
C43 C -0.3216(3) 0.4572(3) 0.2293(3) 0.0825(13) Uani 0.575(12) 1 d P C 1
H43A H -0.363 0.4822 0.186 0.099 Uiso 0.575(12) 1 calc PR C 1
H43B H -0.3728 0.5049 0.2636 0.099 Uiso 0.575(12) 1 calc PR C 1
C44 C -0.3206(6) 0.3303(6) 0.2558(4) 0.0487(17) Uani 0.575(12) 1 d P C 1
H44A H -0.3274 0.3144 0.3065 0.058 Uiso 0.575(12) 1 calc PR C 1
H44B H -0.3968 0.3071 0.241 0.058 Uiso 0.575(12) 1 calc PR C 1
C45 C -0.1925(3) 0.2727(2) 0.22561(14) 0.0418(6) Uani 0.575(12) 1 d P C 1
H45A H -0.1999 0.2592 0.1792 0.05 Uiso 0.575(12) 1 calc PR C 1
H45B H -0.1617 0.1987 0.2541 0.05 Uiso 0.575(12) 1 calc PR C 1
C39A C 0.3234(3) 0.4511(3) 0.39890(13) 0.0469(7) Uani 0.472(6) 1 d P B 2
H39A H 0.2582 0.4013 0.3993 0.056 Uiso 0.472(6) 1 calc PR B 2
C40A C 0.4468(6) 0.3736(6) 0.4168(3) 0.0507(18) Uani 0.472(6) 1 d P B 2
H40D H 0.4317 0.3355 0.4641 0.076 Uiso 0.472(6) 1 calc PR B 2
H40E H 0.5194 0.4157 0.4126 0.076 Uiso 0.472(6) 1 calc PR B 2
H40F H 0.4733 0.3169 0.3858 0.076 Uiso 0.472(6) 1 calc PR B 2
C41A C 0.2567(9) 0.5253(8) 0.4553(3) 0.076(3) Uani 0.472(6) 1 d P B 2
H41D H 0.1735 0.5766 0.441 0.113 Uiso 0.472(6) 1 calc PR B 2
H41E H 0.3202 0.5699 0.4623 0.113 Uiso 0.472(6) 1 calc PR B 2
H41F H 0.2342 0.4762 0.4982 0.113 Uiso 0.472(6) 1 calc PR B 2
C43A C -0.3216(3) 0.4572(3) 0.2293(3) 0.0825(13) Uani 0.425(12) 1 d P C 2
H43C H -0.3592 0.4655 0.2773 0.099 Uiso 0.425(12) 1 calc PR C 2
H43D H -0.3733 0.5195 0.1987 0.099 Uiso 0.425(12) 1 calc PR C 2
C44A C -0.3335(8) 0.3599(9) 0.2166(8) 0.059(3) Uani 0.425(12) 1 d P C 2
H44C H -0.3556 0.3679 0.1694 0.071 Uiso 0.425(12) 1 calc PR C 2
H44D H -0.4075 0.3321 0.2488 0.071 Uiso 0.425(12) 1 calc PR C 2
C45A C -0.1925(3) 0.2727(2) 0.22561(14) 0.0418(6) Uani 0.425(12) 1 d P C 2
H45C H -0.197 0.2221 0.2703 0.05 Uiso 0.425(12) 1 calc PR C 2
H45D H -0.1665 0.2259 0.1884 0.05 Uiso 0.425(12) 1 calc PR C 2

loop_
_atom_site_aniso_label
_atom_site_aniso_U_11
_atom_site_aniso_U_22
_atom_site_aniso_U_33
_atom_site_aniso_U_23
_atom_site_aniso_U_13
_atom_site_aniso_U_12
Yb 0.02791(5) 0.02001(5) 0.02190(5) -0.00202(3) -0.00542(3) -0.00487(4)
O 0.0289(8) 0.0300(9) 0.0374(9) -0.0033(7) -0.0066(7) -0.0073(6)
N1 0.0388(10) 0.0264(10) 0.0193(8) -0.0010(7) -0.0052(7) -0.0094(8)
N2 0.0464(11) 0.0260(10) 0.0194(9) -0.0025(7) -0.0062(8) -0.0075(8)
N3 0.0408(11) 0.0343(11) 0.0230(10) 0.0002(8) -0.0057(8) -0.0136(9)
C1 0.0538(14) 0.0266(12) 0.0237(11) -0.0033(9) -0.0099(10) -0.0124(10)
C2 0.0727(18) 0.0315(13) 0.0264(12) 0.0005(10) -0.0085(11) -0.0266(13)
C3 0.0548(15) 0.0272(12) 0.0258(11) 0.0026(9) -0.0061(10) -0.0129(11)
C4 0.096(2) 0.0316(14) 0.0304(13) -0.0059(11) -0.0087(14) -0.0236(15)
C5 0.102(2) 0.0438(17) 0.0276(13) 0.0048(12) -0.0069(14) -0.0375(17)
C6 0.0430(12) 0.0235(11) 0.0237(10) -0.0051(9) -0.0023(9) -0.0107(9)
C7 0.0435(13) 0.0337(13) 0.0349(13) -0.0076(10) -0.0034(10) -0.0135(11)
C8 0.0456(15) 0.0482(17) 0.0480(16) -0.0098(13) 0.0063(12) -0.0192(13)
C9 0.0683(19) 0.0505(17) 0.0299(13) -0.0022(12) 0.0071(12) -0.0267(15)
C10 0.0598(16) 0.0398(15) 0.0243(11) 0.0014(10) -0.0044(11) -0.0175(12)
C11 0.0468(13) 0.0301(12) 0.0225(10) -0.0040(9) -0.0027(9) -0.0126(10)
C12 0.0410(14) 0.0575(19) 0.0532(17) -0.0032(14) -0.0121(12) -0.0114(13)
C13 0.066(2) 0.096(3) 0.109(3) -0.005(3) -0.037(2) -0.031(2)
C14 0.109(4) 0.055(3) 0.176(5) -0.009(3) -0.083(4) 0.006(2)
C15 0.0465(14) 0.0385(14) 0.0242(11) 0.0016(10) -0.0086(10) -0.0146(11)
C16 0.0511(15) 0.0487(16) 0.0342(13) -0.0047(12) -0.0148(11) -0.0106(12)
C17 0.0635(18) 0.0527(18) 0.0398(15) -0.0074(13) -0.0151(13) -0.0227(14)
C18 0.0494(13) 0.0241(11) 0.0196(10) 0.0005(8) -0.0067(9) -0.0072(10)
C19 0.0521(15) 0.0425(15) 0.0256(12) -0.0046(11) -0.0087(11) 0.0012(12)
C20 0.0518(16) 0.0501(17) 0.0357(14) -0.0049(12) -0.0176(12) 0.0000(13)
C21 0.0666(18) 0.0426(15) 0.0239(12) -0.0054(11) -0.0131(11) -0.0105(13)
C22 0.0551(15) 0.0342(13) 0.0220(11) -0.0048(10) -0.0039(10) -0.0041(11)
C23 0.0487(14) 0.0264(12) 0.0208(10) 0.0016(9) -0.0064(9) -0.0070(10)
C24 0.0512(17) 0.091(3) 0.0400(16) -0.0225(17) -0.0114(13) 0.0188(17)
C25 0.077(3) 0.091(3) 0.089(3) -0.001(2) 0.031(2) -0.001(2)
C26 0.083(3) 0.079(3) 0.154(5) -0.068(3) 0.013(3) 0.007(2)
C27 0.0464(14) 0.0482(16) 0.0268(12) -0.0047(11) -0.0050(10) -0.0028(12)
C28 0.0653(19) 0.0519(19) 0.0461(17) -0.0038(14) -0.0128(14) 0.0101(15)
C29 0.0545(18) 0.086(3) 0.0520(18) 0.0017(17) -0.0027(15) -0.0186(18)
C30 0.0196(9) 0.0314(12) 0.0286(11) -0.0083(9) -0.0034(8) -0.0042(8)
C31 0.0206(10) 0.0291(12) 0.0325(11) -0.0049(9) -0.0018(8) -0.0073(8)
C32 0.0250(11) 0.0338(13) 0.0435(13) -0.0032(10) -0.0027(9) -0.0093(9)
C33 0.0306(12) 0.0316(13) 0.0652(18) -0.0147(13) -0.0064(11) -0.0090(10)
C34 0.0324(12) 0.0435(15) 0.0536(16) -0.0247(13) -0.0102(11) -0.0063(11)
C35 0.0290(11) 0.0420(14) 0.0342(12) -0.0152(11) -0.0067(9) -0.0039(10)
C36 0.0353(12) 0.0331(12) 0.0247(11) -0.0026(9) 0.0000(9) -0.0111(10)
C37 0.0659(19) 0.068(2) 0.0313(14) -0.0087(13) 0.0116(13) -0.0318(16)
C38 0.0461(14) 0.0323(13) 0.0374(13) 0.0017(10) -0.0175(11) -0.0143(11)
C42 0.0298(12) 0.0348(13) 0.0443(14) -0.0045(11) -0.0044(10) -0.0010(10)
C46 0.0397(15) 0.0483(18) 0.091(3) -0.0335(18) -0.0170(16) -0.0033(13)
C47 0.095(3) 0.0399(17) 0.0491(18) -0.0115(14) -0.0192(18) 0.0031(17)
C48 0.060(2) 0.0496(19) 0.087(3) -0.0225(18) 0.0351(19) -0.0135(16)
C49 0.0387(16) 0.058(2) 0.103(3) -0.033(2) -0.0208(17) 0.0074(14)
C50 0.079(2) 0.0453(18) 0.0557(19) -0.0161(15) -0.0153(17) 0.0021(16)
C51 0.0585(19) 0.0439(17) 0.073(2) -0.0219(16) 0.0108(16) -0.0166(15)
C39 0.0600(17) 0.0544(18) 0.0314(13) -0.0150(12) -0.0141(12) -0.0097(14)
C40 0.088(5) 0.095(6) 0.044(3) -0.002(3) -0.038(3) -0.032(4)
C41 0.068(4) 0.068(4) 0.033(3) -0.004(3) 0.000(3) -0.023(3)
C43 0.0250(14) 0.063(2) 0.151(4) -0.005(2) -0.0070(18) -0.0033(14)
C44 0.033(3) 0.070(4) 0.049(4) -0.011(3) 0.004(3) -0.026(3)
C45 0.0453(14) 0.0420(15) 0.0444(15) -0.0021(12) -0.0114(11) -0.0214(12)
C39A 0.0600(17) 0.0544(18) 0.0314(13) -0.0150(12) -0.0141(12) -0.0097(14)
C40A 0.047(3) 0.060(4) 0.041(3) -0.004(3) -0.008(3) -0.005(3)
C41A 0.080(5) 0.104(7) 0.036(3) -0.032(4) 0.001(3) 0.005(5)
C43A 0.0250(14) 0.063(2) 0.151(4) -0.005(2) -0.0070(18) -0.0033(14)
C44A 0.034(4) 0.060(6) 0.088(8) -0.017(6) -0.014(5) -0.009(3)
C45A 0.0453(14) 0.0420(15) 0.0444(15) -0.0021(12) -0.0114(11) -0.0214(12)

loop_
_atom_type_symbol
_atom_type_description
_atom_type_scat_dispersion_real
_atom_type_scat_dispersion_imag
_atom_type_scat_source
C C 0.0033 0.0016 'International Tables Vol C Tables 4.2.6.8 and 6.1.1.4'
H H 0 0 'International Tables Vol C Tables 4.2.6.8 and 6.1.1.4'
N N 0.0061 0.0033 'International Tables Vol C Tables 4.2.6.8 and 6.1.1.4'
Yb Yb -0.385 5.5486 'International Tables Vol C Tables 4.2.6.8 and 6.1.1.4'
O O 0.0106 0.006 'International Tables Vol C Tables 4.2.6.8 and 6.1.1.4'

loop_
_geom_angle_atom_site_label_1
_geom_angle_atom_site_label_2
_geom_angle_atom_site_label_3
_geom_angle
_geom_angle_site_symmetry_1
_geom_angle_site_symmetry_3
_geom_angle_publ_flag
N3 Yb N2 98.83(7) . . ?
N3 Yb N1 133.29(7) . . ?
N2 Yb N1 80.67(6) . . ?
N3 Yb O 125.28(6) . . ?
N2 Yb O 101.99(6) . . ?
N1 Yb O 99.91(6) . . ?
C45 O C42 108.69(18) . . ?
C45 O Yb 123.47(14) . . ?
C42 O Yb 127.71(13) . . ?
C1 N1 C6 120.98(19) . . ?
C1 N1 Yb 123.80(15) . . ?
C6 N1 Yb 114.45(13) . . ?
C3 N2 C18 120.29(19) . . ?
C3 N2 Yb 124.48(15) . . ?
C18 N2 Yb 114.69(14) . . ?
C30 N3 Yb 138.15(16) . . ?
N1 C1 C2 125.0(2) . . ?
N1 C1 C4 120.8(2) . . ?
C2 C1 C4 114.2(2) . . ?
C1 C2 C3 131.0(2) . . ?
N2 C3 C2 124.6(2) . . ?
N2 C3 C5 120.5(2) . . ?
C2 C3 C5 114.8(2) . . ?
C11 C6 C7 120.4(2) . . ?
C11 C6 N1 121.3(2) . . ?
C7 C6 N1 118.1(2) . . ?
C8 C7 C6 118.5(2) . . ?
C8 C7 C12 121.0(2) . . ?
C6 C7 C12 120.5(2) . . ?
C9 C8 C7 121.4(3) . . ?
C8 C9 C10 120.0(2) . . ?
C9 C10 C11 121.0(2) . . ?
C10 C11 C6 118.8(2) . . ?
C10 C11 C15 118.7(2) . . ?
C6 C11 C15 122.6(2) . . ?
C14 C12 C13 112.4(3) . . ?
C14 C12 C7 112.2(3) . . ?
C13 C12 C7 114.8(3) . . ?
C11 C15 C16 111.7(2) . . ?
C11 C15 C17 111.2(2) . . ?
C16 C15 C17 109.6(2) . . ?
C23 C18 C19 120.1(2) . . ?
C23 C18 N2 121.0(2) . . ?
C19 C18 N2 118.6(2) . . ?
C20 C19 C18 118.6(2) . . ?
C20 C19 C24 120.0(2) . . ?
C18 C19 C24 121.3(2) . . ?
C21 C20 C19 121.6(3) . . ?
C22 C21 C20 119.5(2) . . ?
C21 C22 C23 121.2(2) . . ?
C22 C23 C18 118.9(2) . . ?
C22 C23 C27 119.3(2) . . ?
C18 C23 C27 121.8(2) . . ?
C25 C24 C19 112.1(3) . . ?
C25 C24 C26 109.9(3) . . ?
C19 C24 C26 110.3(3) . . ?
C23 C27 C28 109.9(2) . . ?
C23 C27 C29 112.8(2) . . ?
C28 C27 C29 110.7(3) . . ?
N3 C30 C31 118.3(2) . . ?
N3 C30 C35 124.4(2) . . ?
C31 C30 C35 117.3(2) . . ?
C32 C31 C30 120.4(2) . . ?
C32 C31 C36 121.5(2) . . ?
C30 C31 C36 118.09(19) . . ?
C33 C32 C31 121.5(2) . . ?
C34 C33 C32 118.5(2) . . ?
C33 C34 C35 122.6(2) . . ?
C34 C35 C30 119.5(2) . . ?
C34 C35 C39 121.1(2) . . ?
C30 C35 C39 119.4(2) . . ?
C31 C36 C37 115.5(2) . . ?
C31 C36 C38 109.73(19) . . ?
C37 C36 C38 109.5(2) . . ?
O C42 C43 106.0(2) . . ?
C51 C46 C47 120.6(3) . . ?
C46 C47 C48 119.1(3) . . ?
C49 C48 C47 118.4(3) . . ?
C50 C49 C48 120.5(3) . . ?
C51 C50 C49 119.9(3) . . ?
C46 C51 C50 121.5(3) . . ?
C41 C39 C35 112.5(3) . . ?
C41 C39 C40 111.1(4) . . ?
C35 C39 C40 109.9(3) . . ?
C42 C43 C44 104.2(3) . . ?
C45 C44 C43 104.0(4) . . ?
C44 C45 O 106.0(3) . . ?

loop_
_geom_bond_atom_site_label_1
_geom_bond_atom_site_label_2
_geom_bond_distance
_geom_bond_site_symmetry_2
_geom_bond_publ_flag
Yb N3 2.327(2) . ?
Yb N2 2.3403(18) . ?
Yb N1 2.3820(18) . ?
Yb O 2.3986(15) . ?
O C45 1.455(3) . ?
O C42 1.459(3) . ?
N1 C1 1.325(3) . ?
N1 C6 1.434(3) . ?
N2 C3 1.322(3) . ?
N2 C18 1.440(3) . ?
N3 C30 1.369(3) . ?
C1 C2 1.408(3) . ?
C1 C4 1.523(3) . ?
C2 C3 1.408(3) . ?
C3 C5 1.518(3) . ?
C6 C11 1.403(3) . ?
C6 C7 1.412(3) . ?
C7 C8 1.395(4) . ?
C7 C12 1.519(4) . ?
C8 C9 1.375(4) . ?
C9 C10 1.380(4) . ?
C10 C11 1.399(3) . ?
C11 C15 1.522(3) . ?
C12 C14 1.486(5) . ?
C12 C13 1.492(4) . ?
C15 C16 1.531(4) . ?
C15 C17 1.540(4) . ?
C18 C23 1.401(3) . ?
C18 C19 1.405(4) . ?
C19 C20 1.394(4) . ?
C19 C24 1.521(4) . ?
C20 C21 1.377(4) . ?
C21 C22 1.372(4) . ?
C22 C23 1.401(3) . ?
C23 C27 1.518(3) . ?
C24 C25 1.511(6) . ?
C24 C26 1.528(6) . ?
C27 C28 1.520(4) . ?
C27 C29 1.533(4) . ?
C30 C31 1.428(3) . ?
C30 C35 1.429(3) . ?
C31 C32 1.388(3) . ?
C31 C36 1.513(3) . ?
C32 C33 1.386(4) . ?
C33 C34 1.378(4) . ?
C34 C35 1.389(4) . ?
C35 C39 1.524(4) . ?
C36 C37 1.521(3) . ?
C36 C38 1.535(3) . ?
C42 C43 1.501(4) . ?
C46 C51 1.341(5) . ?
C46 C47 1.361(5) . ?
C47 C48 1.411(5) . ?
C48 C49 1.376(5) . ?
C49 C50 1.360(5) . ?
C50 C51 1.348(5) . ?
C39 C41 1.426(7) . ?
C39 C40 1.621(6) . ?
C43 C44 1.547(8) . ?
C44 C45 1.431(6) . ?
